data_1545532
loop_
_publ_author_name
'Hansmann, Max M.'
'Ruiz, David A.'
'Liu, Liu (Leo)'
'Jazzar, Rodolphe'
'Bertrand, Guy'

_publ_section_title
;
 (Phosphanyl)phosphaketenes as building blocks for novel phosphorus
 heterocycles
;
_journal_issue 5
_journal_name_full 'Chem. Sci.'
_journal_page_first 3720
_journal_paper_doi 10.1039/C7SC00300E
_journal_volume 8
_journal_year 2017
_chemical_formula_moiety 'C34 H47 N3 Na O5 P3, C36 H52 N2 Na O6 P3'
_chemical_formula_sum 'C70 H99 N5 Na2 O11 P6'
_chemical_formula_weight 1418.34
_chemical_properties_physical ', Air-sensitive'
_space_group_crystal_system monoclinic
_space_group_IT_number 14
_space_group_name_Hall '-P 2ybc'
_space_group_name_H-M_alt 'P 1 21/c 1'
_symmetry_space_group_name_Hall '-P 2ybc'
_symmetry_space_group_name_H-M 'P 1 21/c 1'
_atom_sites_solution_hydrogens geom
_atom_sites_solution_primary direct
_audit_creation_date 2017-01-09
_audit_creation_method
;
Olex2 1.2
(compiled 2017.01.04 svn.r3372 for OlexSys, GUI svn.r5289)
;
_audit_update_record
;
2017-01-19 deposited with the CCDC.
2017-03-08 downloaded from the CCDC.
;
_cell_angle_alpha 90
_cell_angle_beta 103.246(2)
_cell_angle_gamma 90
_cell_formula_units_Z 4
_cell_length_a 27.6426(13)
_cell_length_b 11.7291(6)
_cell_length_c 24.5253(12)
_cell_measurement_reflns_used 9626
_cell_measurement_temperature 100.0
_cell_measurement_theta_max 70.11
_cell_measurement_theta_min 3.29
_cell_volume 7740.1(7)
_computing_cell_refinement 'SAINT v8.37A (Bruker, 2016)'
_computing_data_collection 'APEX3 v2016.1-0 (Bruker, 2016)'
_computing_data_reduction 'SAINT v8.37A (Bruker, 2016)'
_computing_molecular_graphics 'Olex2 (Dolomanov et al., 2009)'
_computing_publication_material 'Olex2 (Dolomanov et al., 2009)'
_computing_structure_refinement 'ShelXL (Sheldrick, 2015)'
_computing_structure_solution 'ShelXT (Sheldrick, 2015)'
_diffrn_ambient_temperature 100.0
_diffrn_detector 'Bruker Platinum135 CCD'
_diffrn_detector_area_resol_mean 7.9
_diffrn_detector_type 'CCD Area Detector'
_diffrn_measured_fraction_theta_full 1.000
_diffrn_measured_fraction_theta_max 0.997
_diffrn_measurement_device 'Fixed Chi Three-Circle Diffractometer'
_diffrn_measurement_device_type 'Bruker D8 Platinum135'
_diffrn_measurement_method '\w and \f scans'
_diffrn_radiation_monochromator 'Multilayer Mirrors'
_diffrn_radiation_probe x-ray
_diffrn_radiation_type CuK\a
_diffrn_radiation_wavelength 1.54178
_diffrn_radiation_xray_symbol K-L~3~
_diffrn_reflns_av_R_equivalents 0.0510
_diffrn_reflns_av_unetI/netI 0.0230
_diffrn_reflns_Laue_measured_fraction_full 1.000
_diffrn_reflns_Laue_measured_fraction_max 0.997
_diffrn_reflns_limit_h_max 33
_diffrn_reflns_limit_h_min -33
_diffrn_reflns_limit_k_max 14
_diffrn_reflns_limit_k_min -14
_diffrn_reflns_limit_l_max 29
_diffrn_reflns_limit_l_min -29
_diffrn_reflns_number 127799
_diffrn_reflns_point_group_measured_fraction_full 1.000
_diffrn_reflns_point_group_measured_fraction_max 0.997
_diffrn_reflns_theta_full 67.500
_diffrn_reflns_theta_max 70.256
_diffrn_reflns_theta_min 3.285
_diffrn_source 'Micro Focus Rotating Anode'
_diffrn_source_type 'Bruker FR-591'
_diffrn_standards_number 0
_exptl_absorpt_coefficient_mu 1.867
_exptl_absorpt_correction_T_max 0.5220
_exptl_absorpt_correction_T_min 0.4127
_exptl_absorpt_correction_type multi-scan
_exptl_absorpt_process_details
'SADABS-2016/2 (Bruker,2016/2) was used for absorption correction. wR2(int) was 0.0720 before and 0.0595 after correction. The Ratio of minimum to maximum transmission is 0.7906. The \l/2 correction factor is Not present.'
_exptl_crystal_colour 'light yellow'
_exptl_crystal_colour_modifier light
_exptl_crystal_colour_primary yellow
_exptl_crystal_density_diffrn 1.217
_exptl_crystal_description block
_exptl_crystal_F_000 3016
_exptl_crystal_recrystallization_method thf
_exptl_crystal_size_max 0.18
_exptl_crystal_size_mid 0.15
_exptl_crystal_size_min 0.15
_refine_diff_density_max 0.759
_refine_diff_density_min -0.581
_refine_diff_density_rms 0.047
_refine_ls_extinction_method none
_refine_ls_goodness_of_fit_ref 1.029
_refine_ls_hydrogen_treatment constr
_refine_ls_matrix_type full
_refine_ls_number_parameters 872
_refine_ls_number_reflns 14712
_refine_ls_number_restraints 0
_refine_ls_restrained_S_all 1.029
_refine_ls_R_factor_all 0.0409
_refine_ls_R_factor_gt 0.0355
_refine_ls_shift/su_max 0.001
_refine_ls_shift/su_mean 0.000
_refine_ls_structure_factor_coef Fsqd
_refine_ls_weighting_details 'w=1/[\s^2^(Fo^2^)+(0.0443P)^2^+5.6379P] where P=(Fo^2^+2Fc^2^)/3'
_refine_ls_weighting_scheme calc
_refine_ls_wR_factor_gt 0.0924
_refine_ls_wR_factor_ref 0.0961
_reflns_Friedel_coverage 0.000
_reflns_number_gt 13096
_reflns_number_total 14712
_reflns_threshold_expression 'I > 2\s(I)'
_cod_data_source_file c7sc00300e2.cif
_cod_data_source_block gb_rj_mh5_48
_cod_depositor_comments
;
The following automatic conversions were performed:

'_diffrn_radiation_probe' value 'X-ray' changed to 'x-ray' according
to
/home/data/users/saulius/crontab/automatic-downloads/rss-feeds/RSC/lib/dictionaries/cif_core.dic
dictionary named 'cif_core.dic' version 2.4.2 from 2011-04-26.

Automatic conversion script
Id: cif_fix_values 4973 2017-02-22 13:04:09Z antanas 

 Adding full bibliography for 1545527--1545532.cif.
;
_cod_database_code 1545532
_shelx_shelxl_version_number 2016/6
_shelx_space_group_comment
;
The symmetry employed for this shelxl refinement is uniquely defined
by the following loop, which should always be used as a source of
symmetry information in preference to the above space-group names.
They are only intended as comments.
;
_olex2_refinement_description
;
1. Fixed Uiso
 At 1.2 times of:
  All C(H) groups, All C(H,H) groups, All C(H,H,H,H) groups
 At 1.5 times of:
  All C(H,H,H) groups
2. Uiso/Uaniso restraints and constraints
Uanis(C6) = Uanis(C6A)
3. Others
 Sof(H7BC)=Sof(H7BD)=Sof(H5BC)=Sof(H5BD)=Sof(C6A)=Sof(H6AA)=Sof(H6AB)=1-FVAR(1)
 Sof(H7AA)=Sof(H7AB)=Sof(H5AA)=Sof(H5AB)=Sof(C6)=Sof(H6A)=Sof(H6B)=FVAR(1)
4.a Ternary CH refined with riding coordinates:
 C65(H65), C68(H68), C56(H56), C31(H31), C19(H19), C22(H22), C53(H53), C34(H34)
4.b Secondary CH2 refined with riding coordinates:
 C40(H40A,H40B), C3(H3A,H3B), C41(H41A,H41B), C2(H2A,H2B), C7(H7AA,H7AB),
 C7(H7BC,H7BD), C8(H8A,H8B), C5(H5AA,H5AB), C5(H5BC,H5BD), C6(H6A,H6B),
 C6A(H6AA,H6AB)
4.c Aromatic/amide H refined with riding coordinates:
 C61(H61), C50(H50), C49(H49), C51(H51), C62(H62), C29(H29), C63(H63),
 C27(H27), C28(H28), C17(H17), C16(H16), C15(H15)
4.d Idealised Me refined as rotating group:
 C66(H66A,H66B,H66C), C67(H67A,H67B,H67C), C70(H70A,H70B,H70C), C57(H57A,H57B,
 H57C), C69(H69A,H69B,H69C), C58(H58A,H58B,H58C), C21(H21A,H21B,H21C), C24(H24A,
 H24B,H24C), C23(H23A,H23B,H23C), C37(H37A,H37B,H37C), C20(H20A,H20B,H20C),
 C32(H32A,H32B,H32C), C54(H54A,H54B,H54C), C35(H35A,H35B,H35C), C36(H36A,H36B,
 H36C), C4(H4A,H4B,H4C), C42(H42A,H42B,H42C), C39(H39A,H39B,H39C), C55(H55A,
 H55B,H55C), C1(H1A,H1B,H1C), C33(H33A,H33B,H33C)
;
_olex2_exptl_crystal_mounting_method fomblin
_olex2_submission_special_instructions 'No special instructions were received'

loop_
_space_group_symop_operation_xyz
'x, y, z'
'-x, y+1/2, -z+1/2'
'-x, -y, -z'
'x, -y-1/2, z-1/2'

loop_
_atom_site_label
_atom_site_type_symbol
_atom_site_fract_x
_atom_site_fract_y
_atom_site_fract_z
_atom_site_U_iso_or_equiv
_atom_site_adp_type
_atom_site_occupancy
_atom_site_site_symmetry_order
_atom_site_calc_flag
_atom_site_refinement_flags_posn
_atom_site_refinement_flags_occupancy
_atom_site_disorder_assembly
_atom_site_disorder_group
P4 P 0.17432(2) 0.26834(3) 0.37204(2) 0.01243(8) Uani 1 1 d . . . .
P3 P 0.31576(2) 0.48187(3) 0.65481(2) 0.01563(9) Uani 1 1 d . . . .
P5 P 0.20928(2) 0.47154(4) 0.31640(2) 0.02205(10) Uani 1 1 d . . . .
P2 P 0.28859(2) 0.27547(4) 0.71514(2) 0.02548(10) Uani 1 1 d . . . .
P6 P 0.16286(2) 0.58005(4) 0.25902(2) 0.02679(10) Uani 1 1 d . . . .
P1 P 0.34034(2) 0.16955(4) 0.76808(2) 0.03279(11) Uani 1 1 d . . . .
Na2 Na 0.01598(2) 0.59966(5) 0.16003(2) 0.01786(13) Uani 1 1 d . . . .
Na1 Na 0.49674(2) 0.14936(5) 0.84186(3) 0.02091(14) Uani 1 1 d . . . .
O9 O 0.11338(4) 0.41419(9) 0.30217(4) 0.0162(2) Uani 1 1 d . . . .
O8 O 0.06183(4) 0.07333(9) 0.31615(4) 0.0185(2) Uani 1 1 d . . . .
O7 O 0.04777(4) 0.20609(9) 0.40722(4) 0.0170(2) Uani 1 1 d . . . .
O4 O 0.38244(4) 0.33683(9) 0.71713(5) 0.0195(2) Uani 1 1 d . . . .
O6 O 0.43104(4) 0.67449(10) 0.69860(5) 0.0219(2) Uani 1 1 d . . . .
O5 O 0.43348(4) 0.54782(10) 0.60160(5) 0.0225(2) Uani 1 1 d . . . .
O10 O 0.06430(4) 0.52159(10) 0.23796(5) 0.0272(3) Uani 1 1 d . . . .
N4 N 0.12725(4) 0.27351(10) 0.41064(5) 0.0127(2) Uani 1 1 d . . . .
O11 O 0.06456(5) 0.76484(11) 0.17263(6) 0.0324(3) Uani 1 1 d . . . .
N3 N 0.13847(4) 0.16174(10) 0.33082(5) 0.0126(2) Uani 1 1 d . . . .
O3 O 0.43748(5) 0.22892(11) 0.77469(6) 0.0357(3) Uani 1 1 d . . . .
N1 N 0.35644(5) 0.48017(11) 0.60837(5) 0.0160(3) Uani 1 1 d . . . .
O1 O 0.45082(5) -0.01957(11) 0.84289(6) 0.0336(3) Uani 1 1 d . . . .
N2 N 0.35508(4) 0.58710(11) 0.69393(5) 0.0160(3) Uani 1 1 d . . . .
O2 O 0.51311(6) 0.29984(13) 0.90802(6) 0.0449(4) Uani 1 1 d . . . .
C45 C 0.08573(5) 0.21271(12) 0.38964(6) 0.0132(3) Uani 1 1 d . . . .
C46 C 0.09308(5) 0.14166(12) 0.34005(6) 0.0132(3) Uani 1 1 d . . . .
C11 C 0.39797(5) 0.60756(13) 0.67794(6) 0.0165(3) Uani 1 1 d . . . .
C59 C 0.13451(5) 0.34232(13) 0.46078(6) 0.0147(3) Uani 1 1 d . . . .
C12 C 0.39918(5) 0.53991(13) 0.62517(6) 0.0173(3) Uani 1 1 d . . . .
C65 C 0.19452(6) 0.18828(14) 0.50991(6) 0.0189(3) Uani 1 1 d . . . .
H65 H 0.202129 0.174821 0.472484 0.023 Uiso 1 1 calc R . . .
C13 C 0.34536(6) 0.41725(13) 0.55613(6) 0.0186(3) Uani 1 1 d . . . .
C60 C 0.17020(6) 0.30524(13) 0.50824(6) 0.0170(3) Uani 1 1 d . . . .
C47 C 0.16075(5) 0.08876(13) 0.29597(6) 0.0147(3) Uani 1 1 d . . . .
C43 C 0.10688(6) 0.50432(13) 0.26383(6) 0.0189(3) Uani 1 1 d . . . .
C48 C 0.15486(6) 0.11579(13) 0.23926(6) 0.0175(3) Uani 1 1 d . . . .
C25 C 0.33861(5) 0.66029(13) 0.73383(7) 0.0176(3) Uani 1 1 d . . . .
C44 C 0.16177(5) 0.39068(13) 0.32933(6) 0.0153(3) Uani 1 1 d . . . .
C64 C 0.10759(6) 0.44344(13) 0.45995(6) 0.0175(3) Uani 1 1 d . . . .
C30 C 0.31079(6) 0.75737(14) 0.71293(7) 0.0212(3) Uani 1 1 d . . . .
C68 C 0.06784(6) 0.48209(14) 0.40974(7) 0.0200(3) Uani 1 1 d . . . .
H68 H 0.067980 0.427893 0.378306 0.024 Uiso 1 1 calc R . . .
N5 N 0.02225(7) 0.45846(16) 0.09077(8) 0.0436(4) Uani 1 1 d . . . .
C26 C 0.35133(6) 0.63338(14) 0.79112(7) 0.0210(3) Uani 1 1 d . . . .
C56 C 0.12121(6) 0.21186(14) 0.21182(6) 0.0208(3) Uani 1 1 d . . . .
H56 H 0.113388 0.259780 0.242416 0.025 Uiso 1 1 calc R . . .
C61 C 0.18040(6) 0.37764(15) 0.55453(6) 0.0230(3) Uani 1 1 d . . . .
H61 H 0.205216 0.356947 0.586654 0.028 Uiso 1 1 calc R . . .
C50 C 0.20733(6) -0.04546(15) 0.23208(7) 0.0246(4) Uani 1 1 d . . . .
H50 H 0.224063 -0.090829 0.210088 0.030 Uiso 1 1 calc R . . .
C9 C 0.39325(7) 0.24599(14) 0.75484(7) 0.0249(4) Uani 1 1 d . . . .
C49 C 0.17945(6) 0.04651(14) 0.20813(7) 0.0227(3) Uani 1 1 d . . . .
H49 H 0.176935 0.063085 0.169662 0.027 Uiso 1 1 calc R . . .
C10 C 0.33264(6) 0.35832(13) 0.69571(7) 0.0185(3) Uani 1 1 d . . . .
C14 C 0.31064(6) 0.46377(14) 0.51045(7) 0.0224(3) Uani 1 1 d . . . .
C52 C 0.18805(6) -0.00530(14) 0.32148(7) 0.0195(3) Uani 1 1 d . . . .
C51 C 0.21124(6) -0.07262(14) 0.28797(7) 0.0245(4) Uani 1 1 d . . . .
H51 H 0.229873 -0.137594 0.303599 0.029 Uiso 1 1 calc R . . .
C18 C 0.36989(6) 0.31410(14) 0.55246(7) 0.0212(3) Uani 1 1 d . . . .
C31 C 0.29853(6) 0.78936(14) 0.65112(8) 0.0258(4) Uani 1 1 d . . . .
H31 H 0.312216 0.728210 0.630539 0.031 Uiso 1 1 calc R . . .
C62 C 0.15480(7) 0.47966(15) 0.55435(7) 0.0280(4) Uani 1 1 d . . . .
H62 H 0.162576 0.528497 0.586061 0.034 Uiso 1 1 calc R . . .
C19 C 0.28775(6) 0.58081(15) 0.51393(7) 0.0266(4) Uani 1 1 d . . . .
H19 H 0.282086 0.589695 0.552543 0.032 Uiso 1 1 calc R . . .
C22 C 0.40818(6) 0.26503(14) 0.60122(7) 0.0247(4) Uani 1 1 d . . . .
H22 H 0.412046 0.319828 0.633164 0.030 Uiso 1 1 calc R . . .
C29 C 0.29526(6) 0.82773(14) 0.75167(8) 0.0263(4) Uani 1 1 d . . . .
H29 H 0.275890 0.893427 0.738815 0.032 Uiso 1 1 calc R . . .
C63 C 0.11812(7) 0.51047(14) 0.50835(7) 0.0251(4) Uani 1 1 d . . . .
H63 H 0.099710 0.578426 0.509633 0.030 Uiso 1 1 calc R . . .
C66 C 0.24337(7) 0.17807(16) 0.55417(8) 0.0296(4) Uani 1 1 d . . . .
H66A H 0.265670 0.240347 0.549377 0.044 Uiso 1 1 calc GR . . .
H66B H 0.259125 0.104809 0.549845 0.044 Uiso 1 1 calc GR . . .
H66C H 0.236594 0.182524 0.591623 0.044 Uiso 1 1 calc GR . . .
C67 C 0.15827(7) 0.09506(14) 0.51893(7) 0.0261(4) Uani 1 1 d . . . .
H67A H 0.150911 0.104586 0.555899 0.039 Uiso 1 1 calc GR . . .
H67B H 0.173306 0.020018 0.516755 0.039 Uiso 1 1 calc GR . . .
H67C H 0.127425 0.100979 0.489909 0.039 Uiso 1 1 calc GR . . .
C27 C 0.33521(6) 0.70760(15) 0.82768(8) 0.0258(4) Uani 1 1 d . . . .
H27 H 0.343394 0.692004 0.866729 0.031 Uiso 1 1 calc R . . .
C53 C 0.19104(7) -0.03796(14) 0.38226(7) 0.0251(4) Uani 1 1 d . . . .
H53 H 0.176333 0.026168 0.399948 0.030 Uiso 1 1 calc R . . .
C28 C 0.30751(6) 0.80355(15) 0.80813(8) 0.0280(4) Uani 1 1 d . . . .
H28 H 0.296896 0.853001 0.833771 0.034 Uiso 1 1 calc R . . .
C34 C 0.38237(7) 0.52978(15) 0.81355(7) 0.0283(4) Uani 1 1 d . . . .
H34 H 0.381703 0.477350 0.781231 0.034 Uiso 1 1 calc R . . .
C17 C 0.35807(7) 0.25624(16) 0.50150(8) 0.0288(4) Uani 1 1 d . . . .
H17 H 0.374107 0.185957 0.497819 0.035 Uiso 1 1 calc R . . .
C16 C 0.32351(7) 0.29889(17) 0.45618(8) 0.0335(4) Uani 1 1 d . . . .
H16 H 0.315795 0.257618 0.421948 0.040 Uiso 1 1 calc R . . .
C70 C 0.07884(7) 0.60141(15) 0.39033(7) 0.0295(4) Uani 1 1 d . . . .
H70A H 0.077194 0.656969 0.419699 0.044 Uiso 1 1 calc GR . . .
H70B H 0.054217 0.621086 0.356077 0.044 Uiso 1 1 calc GR . . .
H70C H 0.112158 0.602553 0.382804 0.044 Uiso 1 1 calc GR . . .
C57 C 0.14508(7) 0.28932(16) 0.17547(8) 0.0295(4) Uani 1 1 d . . . .
H57A H 0.176647 0.318732 0.197733 0.044 Uiso 1 1 calc GR . . .
H57B H 0.122730 0.353152 0.161723 0.044 Uiso 1 1 calc GR . . .
H57C H 0.151190 0.245848 0.143589 0.044 Uiso 1 1 calc GR . . .
C15 C 0.30016(7) 0.40169(16) 0.46067(7) 0.0306(4) Uani 1 1 d . . . .
H15 H 0.276570 0.430467 0.429252 0.037 Uiso 1 1 calc R . . .
C69 C 0.01631(6) 0.47624(16) 0.42322(8) 0.0286(4) Uani 1 1 d . . . .
H69A H 0.009850 0.398113 0.433816 0.043 Uiso 1 1 calc GR . . .
H69B H -0.009078 0.498866 0.390135 0.043 Uiso 1 1 calc GR . . .
H69C H 0.015285 0.527993 0.454301 0.043 Uiso 1 1 calc GR . . .
C38 C 0.02744(7) 0.38000(18) 0.06497(8) 0.0335(4) Uani 1 1 d . . . .
C58 C 0.07210(7) 0.16347(17) 0.17775(8) 0.0316(4) Uani 1 1 d . . . .
H58A H 0.078417 0.117906 0.146613 0.047 Uiso 1 1 calc GR . . .
H58B H 0.049519 0.226287 0.162941 0.047 Uiso 1 1 calc GR . . .
H58C H 0.056912 0.115235 0.201883 0.047 Uiso 1 1 calc GR . . .
C21 C 0.23765(7) 0.59746(17) 0.47225(8) 0.0320(4) Uani 1 1 d . . . .
H21A H 0.242823 0.599700 0.434050 0.048 Uiso 1 1 calc GR . . .
H21B H 0.222643 0.669316 0.480406 0.048 Uiso 1 1 calc GR . . .
H21C H 0.215470 0.534004 0.475670 0.048 Uiso 1 1 calc GR . . .
C24 C 0.39036(8) 0.15153(16) 0.62031(8) 0.0348(4) Uani 1 1 d . . . .
H24A H 0.358943 0.163220 0.631622 0.052 Uiso 1 1 calc GR . . .
H24B H 0.415382 0.122018 0.652152 0.052 Uiso 1 1 calc GR . . .
H24C H 0.385344 0.096639 0.589400 0.052 Uiso 1 1 calc GR . . .
C40 C 0.10246(7) 0.79128(18) 0.14390(10) 0.0418(5) Uani 1 1 d . . . .
H40A H 0.135496 0.785505 0.169988 0.050 Uiso 1 1 calc R . . .
H40B H 0.098138 0.870298 0.129407 0.050 Uiso 1 1 calc R . . .
C23 C 0.45873(7) 0.2536(2) 0.58640(9) 0.0395(5) Uani 1 1 d . . . .
H23A H 0.456581 0.196520 0.556739 0.059 Uiso 1 1 calc GR . . .
H23B H 0.483628 0.229583 0.619646 0.059 Uiso 1 1 calc GR . . .
H23C H 0.468406 0.327219 0.573305 0.059 Uiso 1 1 calc GR . . .
C37 C 0.03344(9) 0.27889(18) 0.03333(8) 0.0419(5) Uani 1 1 d . . . .
H37A H 0.032842 0.300160 -0.005465 0.063 Uiso 1 1 calc GR . . .
H37B H 0.006275 0.225543 0.033879 0.063 Uiso 1 1 calc GR . . .
H37C H 0.065282 0.242510 0.050147 0.063 Uiso 1 1 calc GR . . .
C20 C 0.32386(8) 0.67403(17) 0.50538(10) 0.0423(5) Uani 1 1 d . . . .
H20A H 0.355766 0.663490 0.532225 0.063 Uiso 1 1 calc GR . . .
H20B H 0.310125 0.748854 0.511280 0.063 Uiso 1 1 calc GR . . .
H20C H 0.328869 0.669587 0.467153 0.063 Uiso 1 1 calc GR . . .
C3 C 0.43872(8) -0.08780(17) 0.79342(9) 0.0401(5) Uani 1 1 d . . . .
H3A H 0.404566 -0.070234 0.772159 0.048 Uiso 1 1 calc R . . .
H3B H 0.440203 -0.169596 0.803625 0.048 Uiso 1 1 calc R . . .
C32 C 0.32405(9) 0.90113(18) 0.64216(10) 0.0426(5) Uani 1 1 d . . . .
H32A H 0.310319 0.963445 0.660560 0.064 Uiso 1 1 calc GR . . .
H32B H 0.318368 0.916849 0.601949 0.064 Uiso 1 1 calc GR . . .
H32C H 0.359827 0.894756 0.658233 0.064 Uiso 1 1 calc GR . . .
C54 C 0.15938(9) -0.14416(18) 0.38504(9) 0.0429(5) Uani 1 1 d . . . .
H54A H 0.125196 -0.130240 0.364150 0.064 Uiso 1 1 calc GR . . .
H54B H 0.159544 -0.161028 0.424216 0.064 Uiso 1 1 calc GR . . .
H54C H 0.173176 -0.209112 0.368530 0.064 Uiso 1 1 calc GR . . .
C41 C 0.06847(8) 0.83200(18) 0.22204(10) 0.0442(5) Uani 1 1 d . . . .
H41A H 0.069407 0.913910 0.212597 0.053 Uiso 1 1 calc R . . .
H41B H 0.099640 0.812969 0.249503 0.053 Uiso 1 1 calc R . . .
C35 C 0.43646(7) 0.5640(2) 0.83702(10) 0.0439(5) Uani 1 1 d . . . .
H35A H 0.448985 0.604726 0.808192 0.066 Uiso 1 1 calc GR . . .
H35B H 0.456541 0.495451 0.848328 0.066 Uiso 1 1 calc GR . . .
H35C H 0.438555 0.613678 0.869597 0.066 Uiso 1 1 calc GR . . .
C36 C 0.36206(8) 0.46386(18) 0.85696(9) 0.0426(5) Uani 1 1 d . . . .
H36A H 0.364513 0.511056 0.890451 0.064 Uiso 1 1 calc GR . . .
H36B H 0.381428 0.393885 0.867009 0.064 Uiso 1 1 calc GR . . .
H36C H 0.327179 0.444216 0.841334 0.064 Uiso 1 1 calc GR . . .
C4 C 0.47509(8) -0.06296(19) 0.75810(10) 0.0446(5) Uani 1 1 d . . . .
H4A H 0.467007 -0.109418 0.724001 0.067 Uiso 1 1 calc GR . . .
H4B H 0.508767 -0.081216 0.779248 0.067 Uiso 1 1 calc GR . . .
H4C H 0.473270 0.017987 0.747935 0.067 Uiso 1 1 calc GR . . .
C42 C 0.02482(8) 0.80893(19) 0.24705(10) 0.0448(5) Uani 1 1 d . . . .
H42A H -0.005957 0.827491 0.219666 0.067 Uiso 1 1 calc GR . . .
H42B H 0.027323 0.856019 0.280592 0.067 Uiso 1 1 calc GR . . .
H42C H 0.024539 0.728192 0.257260 0.067 Uiso 1 1 calc GR . . .
C2 C 0.42059(8) -0.04625(19) 0.88104(10) 0.0427(5) Uani 1 1 d . . . .
H2A H 0.425122 -0.127187 0.892532 0.051 Uiso 1 1 calc R . . .
H2B H 0.385118 -0.033947 0.862912 0.051 Uiso 1 1 calc R . . .
C39 C 0.09933(9) 0.7099(2) 0.09663(10) 0.0517(6) Uani 1 1 d . . . .
H39A H 0.065832 0.712286 0.072342 0.078 Uiso 1 1 calc GR . . .
H39B H 0.106461 0.632612 0.111453 0.078 Uiso 1 1 calc GR . . .
H39C H 0.123650 0.731310 0.074974 0.078 Uiso 1 1 calc GR . . .
C55 C 0.24424(8) -0.0543(2) 0.41573(9) 0.0461(5) Uani 1 1 d . . . .
H55A H 0.259198 -0.119385 0.400648 0.069 Uiso 1 1 calc GR . . .
H55B H 0.244198 -0.068691 0.455078 0.069 Uiso 1 1 calc GR . . .
H55C H 0.263566 0.014653 0.412988 0.069 Uiso 1 1 calc GR . . .
C1 C 0.43562(10) 0.0295(2) 0.93114(11) 0.0596(7) Uani 1 1 d . . . .
H1A H 0.427547 0.108767 0.920075 0.089 Uiso 1 1 calc GR . . .
H1B H 0.471466 0.022408 0.946594 0.089 Uiso 1 1 calc GR . . .
H1C H 0.417688 0.006900 0.959570 0.089 Uiso 1 1 calc GR . . .
C33 C 0.24279(8) 0.7962(2) 0.62644(10) 0.0505(6) Uani 1 1 d . . . .
H33A H 0.227492 0.722295 0.630670 0.076 Uiso 1 1 calc GR . . .
H33B H 0.236786 0.815660 0.586592 0.076 Uiso 1 1 calc GR . . .
H33C H 0.228220 0.854920 0.646162 0.076 Uiso 1 1 calc GR . . .
C7 C 0.57562(10) 0.4018(2) 0.97176(12) 0.0596(7) Uani 1 1 d . . . .
H7AA H 0.612069 0.393951 0.985190 0.071 Uiso 0.682(5) 1 calc R P A 1
H7AB H 0.566311 0.482556 0.975205 0.071 Uiso 0.682(5) 1 calc R P A 1
H7BC H 0.595553 0.343088 0.995938 0.071 Uiso 0.318(5) 1 calc R P A 2
H7BD H 0.595243 0.472974 0.974010 0.071 Uiso 0.318(5) 1 calc R P A 2
C8 C 0.55855(10) 0.3605(2) 0.91143(11) 0.0551(6) Uani 1 1 d . . . .
H8A H 0.553144 0.426018 0.885297 0.066 Uiso 1 1 calc R . . .
H8B H 0.583892 0.309771 0.901596 0.066 Uiso 1 1 calc R . . .
C5 C 0.49798(14) 0.3139(4) 0.95762(13) 0.0952(13) Uani 1 1 d . . . .
H5AA H 0.479637 0.246292 0.966212 0.114 Uiso 0.682(5) 1 calc R P A 1
H5AB H 0.476805 0.382414 0.956313 0.114 Uiso 0.682(5) 1 calc R P A 1
H5BC H 0.505712 0.245317 0.981537 0.114 Uiso 0.318(5) 1 calc R P A 2
H5BD H 0.461811 0.328843 0.950228 0.114 Uiso 0.318(5) 1 calc R P A 2
C6 C 0.55002(19) 0.3289(4) 1.00239(17) 0.0706(11) Uani 0.682(5) 1 d . P A 1
H6A H 0.545597 0.365413 1.037314 0.085 Uiso 0.682(5) 1 calc R P A 1
H6B H 0.567346 0.255037 1.011482 0.085 Uiso 0.682(5) 1 calc R P A 1
C6A C 0.5287(4) 0.4211(9) 0.9867(4) 0.0706(11) Uani 0.318(5) 1 d . P A 2
H6AA H 0.513333 0.493876 0.971184 0.085 Uiso 0.318(5) 1 calc R P A 2
H6AB H 0.532394 0.420474 1.027826 0.085 Uiso 0.318(5) 1 calc R P A 2

loop_
_atom_site_aniso_label
_atom_site_aniso_U_11
_atom_site_aniso_U_22
_atom_site_aniso_U_33
_atom_site_aniso_U_23
_atom_site_aniso_U_13
_atom_site_aniso_U_12
P4 0.01144(16) 0.01356(18) 0.01142(17) 0.00040(13) 0.00084(13) -0.00043(13)
P3 0.01124(17) 0.01289(18) 0.02031(19) 0.00039(14) -0.00145(14) -0.00017(13)
P5 0.01789(19) 0.0239(2) 0.0229(2) 0.00600(17) 0.00176(16) -0.00682(16)
P2 0.0213(2) 0.0191(2) 0.0359(2) 0.00289(18) 0.00629(18) -0.00440(16)
P6 0.0282(2) 0.0231(2) 0.0280(2) 0.01133(18) 0.00416(18) -0.00516(17)
P1 0.0393(3) 0.0211(2) 0.0385(3) 0.01169(19) 0.0099(2) 0.00145(19)
Na2 0.0143(3) 0.0187(3) 0.0197(3) 0.0027(2) 0.0023(2) 0.0015(2)
Na1 0.0158(3) 0.0209(3) 0.0246(3) 0.0020(3) 0.0017(2) 0.0013(2)
O9 0.0154(5) 0.0158(5) 0.0161(5) 0.0031(4) 0.0010(4) 0.0003(4)
O8 0.0155(5) 0.0193(5) 0.0208(5) -0.0071(4) 0.0040(4) -0.0036(4)
O7 0.0141(5) 0.0216(5) 0.0160(5) -0.0024(4) 0.0048(4) -0.0007(4)
O4 0.0165(5) 0.0165(5) 0.0227(6) 0.0032(4) -0.0014(4) 0.0020(4)
O6 0.0165(5) 0.0219(6) 0.0266(6) -0.0072(5) 0.0036(5) -0.0057(4)
O5 0.0160(5) 0.0268(6) 0.0241(6) -0.0054(5) 0.0034(4) -0.0026(4)
O10 0.0242(6) 0.0260(6) 0.0277(6) 0.0089(5) -0.0019(5) 0.0043(5)
N4 0.0138(6) 0.0132(6) 0.0103(6) -0.0004(5) 0.0014(5) 0.0002(5)
O11 0.0278(6) 0.0260(6) 0.0386(7) 0.0082(6) -0.0023(5) -0.0090(5)
N3 0.0129(6) 0.0122(6) 0.0124(6) -0.0017(5) 0.0026(5) 0.0006(5)
O3 0.0289(7) 0.0327(7) 0.0387(7) 0.0082(6) -0.0065(6) 0.0108(6)
N1 0.0138(6) 0.0142(6) 0.0175(6) -0.0001(5) -0.0019(5) -0.0004(5)
O1 0.0292(7) 0.0288(7) 0.0390(7) 0.0031(6) -0.0002(6) -0.0075(5)
N2 0.0131(6) 0.0128(6) 0.0208(6) -0.0019(5) 0.0008(5) -0.0009(5)
O2 0.0500(9) 0.0451(9) 0.0423(8) -0.0147(7) 0.0162(7) -0.0082(7)
C45 0.0152(7) 0.0123(7) 0.0109(7) 0.0014(5) 0.0003(5) 0.0027(5)
C46 0.0137(7) 0.0132(7) 0.0122(7) 0.0013(6) 0.0019(5) 0.0026(5)
C11 0.0135(7) 0.0145(7) 0.0196(7) 0.0008(6) -0.0001(6) 0.0019(6)
C59 0.0178(7) 0.0152(7) 0.0110(7) -0.0011(6) 0.0033(6) -0.0034(6)
C12 0.0142(7) 0.0152(7) 0.0196(7) 0.0003(6) -0.0020(6) 0.0017(6)
C65 0.0209(8) 0.0199(8) 0.0137(7) 0.0017(6) -0.0007(6) 0.0020(6)
C13 0.0162(7) 0.0184(8) 0.0186(7) -0.0016(6) -0.0011(6) -0.0041(6)
C60 0.0185(7) 0.0187(8) 0.0133(7) 0.0012(6) 0.0027(6) -0.0022(6)
C47 0.0118(6) 0.0146(7) 0.0181(7) -0.0046(6) 0.0045(6) -0.0010(5)
C43 0.0249(8) 0.0147(7) 0.0163(7) 0.0027(6) 0.0029(6) 0.0021(6)
C48 0.0171(7) 0.0174(7) 0.0187(7) -0.0042(6) 0.0056(6) -0.0036(6)
C25 0.0120(7) 0.0149(7) 0.0259(8) -0.0047(6) 0.0045(6) -0.0036(6)
C44 0.0152(7) 0.0160(7) 0.0135(7) 0.0001(6) 0.0006(6) -0.0004(6)
C64 0.0225(8) 0.0171(7) 0.0138(7) 0.0000(6) 0.0058(6) 0.0000(6)
C30 0.0139(7) 0.0164(8) 0.0328(9) -0.0021(7) 0.0043(6) -0.0029(6)
C68 0.0248(8) 0.0179(8) 0.0168(7) 0.0003(6) 0.0037(6) 0.0063(6)
N5 0.0539(11) 0.0379(10) 0.0376(9) -0.0109(8) 0.0075(8) 0.0025(8)
C26 0.0177(7) 0.0183(8) 0.0265(8) -0.0041(7) 0.0043(6) -0.0051(6)
C56 0.0267(8) 0.0223(8) 0.0130(7) -0.0018(6) 0.0039(6) 0.0021(7)
C61 0.0300(9) 0.0247(8) 0.0119(7) -0.0004(6) -0.0004(6) -0.0018(7)
C50 0.0196(8) 0.0253(9) 0.0316(9) -0.0113(7) 0.0117(7) -0.0002(7)
C9 0.0299(9) 0.0183(8) 0.0234(8) 0.0029(7) -0.0002(7) 0.0064(7)
C49 0.0260(8) 0.0236(8) 0.0212(8) -0.0059(7) 0.0108(7) -0.0036(7)
C10 0.0149(7) 0.0169(7) 0.0208(8) -0.0006(6) -0.0017(6) -0.0003(6)
C14 0.0207(8) 0.0215(8) 0.0213(8) 0.0001(7) -0.0024(6) -0.0026(6)
C52 0.0167(7) 0.0183(8) 0.0224(8) -0.0026(6) 0.0022(6) 0.0020(6)
C51 0.0190(8) 0.0206(8) 0.0332(9) -0.0044(7) 0.0042(7) 0.0061(6)
C18 0.0185(7) 0.0197(8) 0.0239(8) -0.0024(7) 0.0017(6) -0.0021(6)
C31 0.0246(9) 0.0172(8) 0.0341(9) 0.0030(7) 0.0034(7) 0.0043(7)
C62 0.0437(10) 0.0248(9) 0.0142(8) -0.0064(7) 0.0037(7) -0.0003(8)
C19 0.0282(9) 0.0219(8) 0.0238(8) 0.0029(7) -0.0059(7) 0.0020(7)
C22 0.0227(8) 0.0212(8) 0.0276(9) -0.0022(7) 0.0001(7) 0.0063(7)
C29 0.0169(8) 0.0176(8) 0.0452(11) -0.0057(7) 0.0086(7) 0.0007(6)
C63 0.0370(10) 0.0188(8) 0.0201(8) -0.0027(7) 0.0076(7) 0.0065(7)
C66 0.0263(9) 0.0295(9) 0.0272(9) 0.0033(7) -0.0059(7) 0.0036(7)
C67 0.0294(9) 0.0198(8) 0.0274(9) 0.0036(7) 0.0028(7) -0.0002(7)
C27 0.0240(8) 0.0268(9) 0.0282(9) -0.0074(7) 0.0090(7) -0.0071(7)
C53 0.0304(9) 0.0198(8) 0.0240(8) 0.0023(7) 0.0036(7) 0.0093(7)
C28 0.0209(8) 0.0254(9) 0.0410(10) -0.0130(8) 0.0139(7) -0.0046(7)
C34 0.0365(10) 0.0246(9) 0.0205(8) -0.0031(7) 0.0002(7) 0.0045(7)
C17 0.0306(9) 0.0246(9) 0.0299(9) -0.0069(7) 0.0046(7) 0.0010(7)
C16 0.0386(10) 0.0343(10) 0.0238(9) -0.0111(8) -0.0009(8) -0.0028(8)
C70 0.0433(10) 0.0196(8) 0.0243(9) 0.0041(7) 0.0052(8) 0.0048(8)
C57 0.0302(9) 0.0262(9) 0.0309(9) 0.0071(8) 0.0044(8) -0.0001(7)
C15 0.0309(9) 0.0336(10) 0.0207(8) -0.0010(7) -0.0073(7) -0.0019(8)
C69 0.0258(9) 0.0297(9) 0.0308(9) 0.0034(8) 0.0077(7) 0.0099(7)
C38 0.0374(10) 0.0388(11) 0.0241(9) -0.0011(8) 0.0068(8) -0.0011(8)
C58 0.0261(9) 0.0336(10) 0.0324(10) 0.0092(8) 0.0010(7) -0.0004(8)
C21 0.0284(9) 0.0315(10) 0.0309(9) 0.0051(8) -0.0042(8) 0.0037(8)
C24 0.0450(11) 0.0211(9) 0.0353(10) -0.0001(8) 0.0031(9) 0.0061(8)
C40 0.0277(10) 0.0367(11) 0.0570(13) 0.0206(10) 0.0016(9) -0.0094(8)
C23 0.0244(9) 0.0478(12) 0.0442(12) -0.0074(10) 0.0037(8) 0.0110(9)
C37 0.0633(14) 0.0378(11) 0.0290(10) -0.0086(9) 0.0195(10) -0.0102(10)
C20 0.0370(11) 0.0250(10) 0.0544(13) 0.0096(9) -0.0112(10) -0.0040(8)
C3 0.0374(11) 0.0278(10) 0.0481(12) -0.0045(9) -0.0046(9) -0.0081(8)
C32 0.0503(13) 0.0332(11) 0.0466(12) 0.0039(9) 0.0160(10) -0.0112(9)
C54 0.0592(14) 0.0346(11) 0.0348(11) 0.0084(9) 0.0103(10) -0.0059(10)
C41 0.0369(11) 0.0248(10) 0.0642(15) -0.0099(10) -0.0023(10) -0.0056(8)
C35 0.0301(10) 0.0533(13) 0.0470(12) 0.0155(11) 0.0063(9) 0.0109(9)
C36 0.0461(12) 0.0334(11) 0.0446(12) 0.0099(9) 0.0026(10) -0.0053(9)
C4 0.0475(12) 0.0343(11) 0.0492(13) -0.0124(10) 0.0052(10) -0.0046(9)
C42 0.0432(12) 0.0327(11) 0.0550(14) -0.0138(10) 0.0038(10) 0.0021(9)
C2 0.0345(11) 0.0402(12) 0.0530(13) 0.0090(10) 0.0092(10) -0.0102(9)
C39 0.0380(12) 0.0699(17) 0.0475(13) 0.0136(12) 0.0103(10) -0.0126(11)
C55 0.0382(11) 0.0628(15) 0.0318(11) 0.0088(10) -0.0034(9) 0.0129(10)
C1 0.0577(15) 0.0669(17) 0.0601(16) -0.0086(13) 0.0258(13) -0.0138(13)
C33 0.0289(11) 0.0675(16) 0.0493(13) 0.0241(12) -0.0027(9) -0.0006(10)
C7 0.0564(15) 0.0594(16) 0.0643(16) -0.0137(13) 0.0170(13) -0.0130(13)
C8 0.0613(15) 0.0523(15) 0.0552(15) -0.0095(12) 0.0209(12) -0.0163(12)
C5 0.102(3) 0.132(3) 0.0633(19) -0.038(2) 0.0419(19) -0.061(2)
C6 0.097(3) 0.076(3) 0.0420(19) 0.0024(19) 0.021(2) -0.016(2)
C6A 0.097(3) 0.076(3) 0.0420(19) 0.0024(19) 0.021(2) -0.016(2)

loop_
_atom_type_symbol
_atom_type_description
_atom_type_scat_dispersion_real
_atom_type_scat_dispersion_imag
_atom_type_scat_source
C C 0.0181 0.0091 'International Tables Vol C Tables 4.2.6.8 and 6.1.1.4'
H H 0.0000 0.0000 'International Tables Vol C Tables 4.2.6.8 and 6.1.1.4'
N N 0.0311 0.0180 'International Tables Vol C Tables 4.2.6.8 and 6.1.1.4'
Na Na 0.1353 0.1239 'International Tables Vol C Tables 4.2.6.8 and 6.1.1.4'
O O 0.0492 0.0322 'International Tables Vol C Tables 4.2.6.8 and 6.1.1.4'
P P 0.2955 0.4335 'International Tables Vol C Tables 4.2.6.8 and 6.1.1.4'

loop_
_geom_angle_atom_site_label_1
_geom_angle_atom_site_label_2
_geom_angle_atom_site_label_3
_geom_angle
_geom_angle_site_symmetry_1
_geom_angle_site_symmetry_3
N3 P4 N4 86.88(6) . .
N3 P4 C44 103.20(6) . .
C44 P4 N4 102.73(6) . .
N2 P3 N1 87.42(6) . .
C10 P3 N1 103.41(7) . .
C10 P3 N2 102.39(7) . .
C44 P5 P6 94.77(5) . .
C10 P2 P1 94.63(6) . .
C43 P6 P5 93.38(5) . .
C9 P1 P2 93.44(6) . .
O8 Na2 O7 71.39(4) 2 2
O8 Na2 C45 50.22(4) 2 2
O8 Na2 C46 21.81(4) 2 2
O8 Na2 N5 107.46(6) 2 .
O7 Na2 C45 21.89(4) 2 2
O7 Na2 C46 50.39(4) 2 2
O10 Na2 O8 97.61(5) . 2
O10 Na2 O7 165.13(5) . 2
O10 Na2 O11 90.78(5) . .
O10 Na2 C45 144.51(5) . 2
O10 Na2 C46 117.26(5) . 2
O10 Na2 N5 101.18(6) . .
O11 Na2 O8 126.92(5) . 2
O11 Na2 O7 88.26(4) . 2
O11 Na2 C45 98.03(5) . 2
O11 Na2 C46 113.80(5) . 2
O11 Na2 N5 122.11(6) . .
C46 Na2 C45 28.72(4) 2 2
N5 Na2 O7 91.86(6) . 2
N5 Na2 C45 102.88(6) . 2
N5 Na2 C46 109.96(6) . 2
O6 Na1 C11 21.65(4) 2_646 2_646
O6 Na1 C12 49.95(4) 2_646 2_646
O5 Na1 O6 70.93(4) 2_646 2_646
O5 Na1 C11 49.96(4) 2_646 2_646
O5 Na1 C12 21.60(4) 2_646 2_646
O3 Na1 O6 100.30(5) . 2_646
O3 Na1 O5 168.33(6) . 2_646
O3 Na1 O1 93.04(5) . .
O3 Na1 O2 100.70(6) . .
O3 Na1 C11 120.33(5) . 2_646
O3 Na1 C12 147.78(5) . 2_646
O1 Na1 O6 126.75(5) . 2_646
O1 Na1 O5 86.59(5) . 2_646
O1 Na1 O2 129.62(6) . .
O1 Na1 C11 113.36(5) . 2_646
O1 Na1 C12 96.88(5) . 2_646
O2 Na1 O6 98.21(5) . 2_646
O2 Na1 O5 88.40(5) . 2_646
O2 Na1 C11 100.74(5) . 2_646
O2 Na1 C12 96.33(5) . 2_646
C12 Na1 C11 28.56(4) 2_646 2_646
C44 O9 C43 115.90(12) . .
C46 O8 Na2 112.11(9) . 2_545
C45 O7 Na2 109.63(9) . 2_545
C10 O4 C9 115.77(13) . .
C11 O6 Na1 110.92(10) . 2_656
C12 O5 Na1 111.71(10) . 2_656
C43 O10 Na2 145.14(11) . .
C45 N4 P4 116.18(10) . .
C45 N4 C59 124.04(12) . .
C59 N4 P4 119.76(9) . .
C40 O11 Na2 125.50(13) . .
C40 O11 C41 112.23(15) . .
C41 O11 Na2 119.91(12) . .
C46 N3 P4 116.81(10) . .
C46 N3 C47 122.45(12) . .
C47 N3 P4 119.99(9) . .
C9 O3 Na1 148.73(13) . .
C12 N1 P3 115.84(11) . .
C12 N1 C13 121.70(13) . .
C13 N1 P3 122.45(10) . .
C3 O1 Na1 118.95(12) . .
C2 O1 Na1 126.17(12) . .
C2 O1 C3 112.12(15) . .
C11 N2 P3 115.83(10) . .
C11 N2 C25 121.45(12) . .
C25 N2 P3 121.88(10) . .
C8 O2 Na1 115.98(13) . .
C5 O2 Na1 129.95(18) . .
C5 O2 C8 109.1(2) . .
O7 C45 Na2 48.48(7) . 2_545
O7 C45 N4 128.43(13) . .
O7 C45 C46 121.82(13) . .
N4 C45 Na2 173.42(10) . 2_545
N4 C45 C46 109.63(12) . .
C46 C45 Na2 74.17(8) . 2_545
O8 C46 Na2 46.08(7) . 2_545
O8 C46 N3 128.07(13) . .
O8 C46 C45 122.06(13) . .
N3 C46 Na2 170.51(10) . 2_545
N3 C46 C45 109.75(12) . .
C45 C46 Na2 77.11(8) . 2_545
O6 C11 Na1 47.43(8) . 2_656
O6 C11 N2 127.96(14) . .
O6 C11 C12 121.73(14) . .
N2 C11 Na1 172.25(11) . 2_656
N2 C11 C12 110.17(13) . .
C12 C11 Na1 75.24(8) . 2_656
C60 C59 N4 117.65(13) . .
C64 C59 N4 119.44(13) . .
C64 C59 C60 122.87(14) . .
O5 C12 Na1 46.69(8) . 2_656
O5 C12 N1 127.80(15) . .
O5 C12 C11 122.16(14) . .
N1 C12 Na1 172.56(11) . 2_656
N1 C12 C11 109.89(13) . .
C11 C12 Na1 76.20(8) . 2_656
C60 C65 H65 107.6 . .
C60 C65 C66 113.67(14) . .
C60 C65 C67 110.29(13) . .
C66 C65 H65 107.6 . .
C66 C65 C67 109.96(14) . .
C67 C65 H65 107.6 . .
C14 C13 N1 118.28(14) . .
C18 C13 N1 119.32(14) . .
C18 C13 C14 122.39(15) . .
C59 C60 C65 121.36(13) . .
C61 C60 C59 117.19(14) . .
C61 C60 C65 121.38(14) . .
C48 C47 N3 119.07(13) . .
C48 C47 C52 123.41(14) . .
C52 C47 N3 117.51(13) . .
O9 C43 P6 115.75(11) . .
O10 C43 P6 128.45(12) . .
O10 C43 O9 115.80(14) . .
C47 C48 C56 121.95(13) . .
C49 C48 C47 116.88(15) . .
C49 C48 C56 121.10(14) . .
C30 C25 N2 117.64(14) . .
C30 C25 C26 122.58(15) . .
C26 C25 N2 119.77(14) . .
P5 C44 P4 120.49(9) . .
O9 C44 P4 119.12(10) . .
O9 C44 P5 120.11(11) . .
C59 C64 C68 123.27(13) . .
C63 C64 C59 117.28(14) . .
C63 C64 C68 119.44(14) . .
C25 C30 C31 122.81(15) . .
C29 C30 C25 117.29(16) . .
C29 C30 C31 119.88(15) . .
C64 C68 H68 107.8 . .
C64 C68 C70 111.49(14) . .
C64 C68 C69 110.27(13) . .
C70 C68 H68 107.8 . .
C70 C68 C69 111.59(14) . .
C69 C68 H68 107.8 . .
C38 N5 Na2 169.13(17) . .
C25 C26 C34 122.31(15) . .
C27 C26 C25 117.37(15) . .
C27 C26 C34 120.31(16) . .
C48 C56 H56 107.5 . .
C48 C56 C57 113.49(14) . .
C48 C56 C58 110.10(14) . .
C57 C56 H56 107.5 . .
C57 C56 C58 110.49(14) . .
C58 C56 H56 107.5 . .
C60 C61 H61 119.5 . .
C62 C61 C60 120.94(15) . .
C62 C61 H61 119.5 . .
C49 C50 H50 119.6 . .
C49 C50 C51 120.73(15) . .
C51 C50 H50 119.6 . .
O4 C9 P1 115.97(12) . .
O3 C9 P1 128.53(14) . .
O3 C9 O4 115.50(16) . .
C48 C49 H49 119.4 . .
C50 C49 C48 121.24(16) . .
C50 C49 H49 119.4 . .
P2 C10 P3 120.89(9) . .
O4 C10 P3 118.53(11) . .
O4 C10 P2 120.17(11) . .
C13 C14 C19 121.42(15) . .
C15 C14 C13 117.49(16) . .
C15 C14 C19 120.98(15) . .
C47 C52 C53 122.56(14) . .
C51 C52 C47 117.09(15) . .
C51 C52 C53 120.30(15) . .
C50 C51 C52 120.61(15) . .
C50 C51 H51 119.7 . .
C52 C51 H51 119.7 . .
C13 C18 C22 122.54(14) . .
C17 C18 C13 117.46(15) . .
C17 C18 C22 120.00(15) . .
C30 C31 H31 107.6 . .
C30 C31 C32 110.48(15) . .
C30 C31 C33 112.51(16) . .
C32 C31 H31 107.6 . .
C33 C31 H31 107.6 . .
C33 C31 C32 110.87(17) . .
C61 C62 H62 119.8 . .
C63 C62 C61 120.39(15) . .
C63 C62 H62 119.8 . .
C14 C19 H19 107.7 . .
C14 C19 C21 113.64(15) . .
C14 C19 C20 110.17(16) . .
C21 C19 H19 107.7 . .
C20 C19 H19 107.7 . .
C20 C19 C21 109.64(15) . .
C18 C22 H22 107.7 . .
C18 C22 C24 110.85(14) . .
C18 C22 C23 110.90(15) . .
C24 C22 H22 107.7 . .
C23 C22 H22 107.7 . .
C23 C22 C24 111.86(16) . .
C30 C29 H29 119.4 . .
C28 C29 C30 121.23(16) . .
C28 C29 H29 119.4 . .
C64 C63 H63 119.4 . .
C62 C63 C64 121.17(15) . .
C62 C63 H63 119.4 . .
C65 C66 H66A 109.5 . .
C65 C66 H66B 109.5 . .
C65 C66 H66C 109.5 . .
H66A C66 H66B 109.5 . .
H66A C66 H66C 109.5 . .
H66B C66 H66C 109.5 . .
C65 C67 H67A 109.5 . .
C65 C67 H67B 109.5 . .
C65 C67 H67C 109.5 . .
H67A C67 H67B 109.5 . .
H67A C67 H67C 109.5 . .
H67B C67 H67C 109.5 . .
C26 C27 H27 119.4 . .
C28 C27 C26 121.20(17) . .
C28 C27 H27 119.4 . .
C52 C53 H53 107.4 . .
C52 C53 C54 110.15(15) . .
C52 C53 C55 112.84(15) . .
C54 C53 H53 107.4 . .
C55 C53 H53 107.4 . .
C55 C53 C54 111.37(17) . .
C29 C28 C27 120.32(16) . .
C29 C28 H28 119.8 . .
C27 C28 H28 119.8 . .
C26 C34 H34 107.4 . .
C26 C34 C35 110.48(16) . .
C26 C34 C36 113.07(16) . .
C35 C34 H34 107.4 . .
C36 C34 H34 107.4 . .
C36 C34 C35 110.83(16) . .
C18 C17 H17 119.3 . .
C16 C17 C18 121.43(17) . .
C16 C17 H17 119.3 . .
C17 C16 H16 120.0 . .
C17 C16 C15 120.02(17) . .
C15 C16 H16 120.0 . .
C68 C70 H70A 109.5 . .
C68 C70 H70B 109.5 . .
C68 C70 H70C 109.5 . .
H70A C70 H70B 109.5 . .
H70A C70 H70C 109.5 . .
H70B C70 H70C 109.5 . .
C56 C57 H57A 109.5 . .
C56 C57 H57B 109.5 . .
C56 C57 H57C 109.5 . .
H57A C57 H57B 109.5 . .
H57A C57 H57C 109.5 . .
H57B C57 H57C 109.5 . .
C14 C15 H15 119.4 . .
C16 C15 C14 121.18(17) . .
C16 C15 H15 119.4 . .
C68 C69 H69A 109.5 . .
C68 C69 H69B 109.5 . .
C68 C69 H69C 109.5 . .
H69A C69 H69B 109.5 . .
H69A C69 H69C 109.5 . .
H69B C69 H69C 109.5 . .
N5 C38 C37 178.5(2) . .
C56 C58 H58A 109.5 . .
C56 C58 H58B 109.5 . .
C56 C58 H58C 109.5 . .
H58A C58 H58B 109.5 . .
H58A C58 H58C 109.5 . .
H58B C58 H58C 109.5 . .
C19 C21 H21A 109.5 . .
C19 C21 H21B 109.5 . .
C19 C21 H21C 109.5 . .
H21A C21 H21B 109.5 . .
H21A C21 H21C 109.5 . .
H21B C21 H21C 109.5 . .
C22 C24 H24A 109.5 . .
C22 C24 H24B 109.5 . .
C22 C24 H24C 109.5 . .
H24A C24 H24B 109.5 . .
H24A C24 H24C 109.5 . .
H24B C24 H24C 109.5 . .
O11 C40 H40A 109.9 . .
O11 C40 H40B 109.9 . .
O11 C40 C39 109.12(16) . .
H40A C40 H40B 108.3 . .
C39 C40 H40A 109.9 . .
C39 C40 H40B 109.9 . .
C22 C23 H23A 109.5 . .
C22 C23 H23B 109.5 . .
C22 C23 H23C 109.5 . .
H23A C23 H23B 109.5 . .
H23A C23 H23C 109.5 . .
H23B C23 H23C 109.5 . .
C38 C37 H37A 109.5 . .
C38 C37 H37B 109.5 . .
C38 C37 H37C 109.5 . .
H37A C37 H37B 109.5 . .
H37A C37 H37C 109.5 . .
H37B C37 H37C 109.5 . .
C19 C20 H20A 109.5 . .
C19 C20 H20B 109.5 . .
C19 C20 H20C 109.5 . .
H20A C20 H20B 109.5 . .
H20A C20 H20C 109.5 . .
H20B C20 H20C 109.5 . .
O1 C3 H3A 109.9 . .
O1 C3 H3B 109.9 . .
O1 C3 C4 108.96(16) . .
H3A C3 H3B 108.3 . .
C4 C3 H3A 109.9 . .
C4 C3 H3B 109.9 . .
C31 C32 H32A 109.5 . .
C31 C32 H32B 109.5 . .
C31 C32 H32C 109.5 . .
H32A C32 H32B 109.5 . .
H32A C32 H32C 109.5 . .
H32B C32 H32C 109.5 . .
C53 C54 H54A 109.5 . .
C53 C54 H54B 109.5 . .
C53 C54 H54C 109.5 . .
H54A C54 H54B 109.5 . .
H54A C54 H54C 109.5 . .
H54B C54 H54C 109.5 . .
O11 C41 H41A 109.7 . .
O11 C41 H41B 109.7 . .
O11 C41 C42 109.66(16) . .
H41A C41 H41B 108.2 . .
C42 C41 H41A 109.7 . .
C42 C41 H41B 109.7 . .
C34 C35 H35A 109.5 . .
C34 C35 H35B 109.5 . .
C34 C35 H35C 109.5 . .
H35A C35 H35B 109.5 . .
H35A C35 H35C 109.5 . .
H35B C35 H35C 109.5 . .
C34 C36 H36A 109.5 . .
C34 C36 H36B 109.5 . .
C34 C36 H36C 109.5 . .
H36A C36 H36B 109.5 . .
H36A C36 H36C 109.5 . .
H36B C36 H36C 109.5 . .
C3 C4 H4A 109.5 . .
C3 C4 H4B 109.5 . .
C3 C4 H4C 109.5 . .
H4A C4 H4B 109.5 . .
H4A C4 H4C 109.5 . .
H4B C4 H4C 109.5 . .
C41 C42 H42A 109.5 . .
C41 C42 H42B 109.5 . .
C41 C42 H42C 109.5 . .
H42A C42 H42B 109.5 . .
H42A C42 H42C 109.5 . .
H42B C42 H42C 109.5 . .
O1 C2 H2A 110.0 . .
O1 C2 H2B 110.0 . .
O1 C2 C1 108.34(17) . .
H2A C2 H2B 108.4 . .
C1 C2 H2A 110.0 . .
C1 C2 H2B 110.0 . .
C40 C39 H39A 109.5 . .
C40 C39 H39B 109.5 . .
C40 C39 H39C 109.5 . .
H39A C39 H39B 109.5 . .
H39A C39 H39C 109.5 . .
H39B C39 H39C 109.5 . .
C53 C55 H55A 109.5 . .
C53 C55 H55B 109.5 . .
C53 C55 H55C 109.5 . .
H55A C55 H55B 109.5 . .
H55A C55 H55C 109.5 . .
H55B C55 H55C 109.5 . .
C2 C1 H1A 109.5 . .
C2 C1 H1B 109.5 . .
C2 C1 H1C 109.5 . .
H1A C1 H1B 109.5 . .
H1A C1 H1C 109.5 . .
H1B C1 H1C 109.5 . .
C31 C33 H33A 109.5 . .
C31 C33 H33B 109.5 . .
C31 C33 H33C 109.5 . .
H33A C33 H33B 109.5 . .
H33A C33 H33C 109.5 . .
H33B C33 H33C 109.5 . .
H7AA C7 H7AB 109.0 . .
H7BC C7 H7BD 109.3 . .
C8 C7 H7AA 111.0 . .
C8 C7 H7AB 111.0 . .
C8 C7 H7BC 111.5 . .
C8 C7 H7BD 111.5 . .
C6 C7 H7AA 111.0 . .
C6 C7 H7AB 111.0 . .
C6 C7 C8 103.8(3) . .
C6A C7 H7BC 111.5 . .
C6A C7 H7BD 111.5 . .
C6A C7 C8 101.6(4) . .
O2 C8 C7 106.70(19) . .
O2 C8 H8A 110.4 . .
O2 C8 H8B 110.4 . .
C7 C8 H8A 110.4 . .
C7 C8 H8B 110.4 . .
H8A C8 H8B 108.6 . .
O2 C5 H5AA 111.3 . .
O2 C5 H5AB 111.3 . .
O2 C5 H5BC 110.9 . .
O2 C5 H5BD 110.9 . .
O2 C5 C6 102.1(3) . .
O2 C5 C6A 104.5(4) . .
H5AA C5 H5AB 109.2 . .
H5BC C5 H5BD 108.9 . .
C6 C5 H5AA 111.3 . .
C6 C5 H5AB 111.3 . .
C6A C5 H5BC 110.9 . .
C6A C5 H5BD 110.9 . .
C7 C6 C5 100.3(3) . .
C7 C6 H6A 111.7 . .
C7 C6 H6B 111.7 . .
C5 C6 H6A 111.7 . .
C5 C6 H6B 111.7 . .
H6A C6 H6B 109.5 . .
C7 C6A C5 100.4(6) . .
C7 C6A H6AA 111.7 . .
C7 C6A H6AB 111.7 . .
C5 C6A H6AA 111.7 . .
C5 C6A H6AB 111.7 . .
H6AA C6A H6AB 109.5 . .

loop_
_geom_bond_atom_site_label_1
_geom_bond_atom_site_label_2
_geom_bond_distance
_geom_bond_site_symmetry_2
P4 N4 1.7769(12) .
P4 N3 1.7630(12) .
P4 C44 1.7635(15) .
P3 N1 1.7744(13) .
P3 N2 1.7742(13) .
P3 C10 1.7634(16) .
P5 P6 2.1022(6) .
P5 C44 1.7074(15) .
P2 P1 2.1034(7) .
P2 C10 1.7086(16) .
P6 C43 1.8114(17) .
P1 C9 1.8073(19) .
Na2 O8 2.3746(12) 2
Na2 O7 2.4599(12) 2
Na2 O10 2.2598(13) .
Na2 O11 2.3373(13) .
Na2 C45 3.0946(16) 2
Na2 C46 3.0541(15) 2
Na2 N5 2.4069(18) .
Na1 O6 2.4423(12) 2_646
Na1 O5 2.4157(12) 2_646
Na1 O3 2.2432(13) .
Na1 O1 2.3564(14) .
Na1 O2 2.3699(16) .
Na1 C11 3.0976(16) 2_646
Na1 C12 3.0845(16) 2_646
O9 C43 1.3988(18) .
O9 C44 1.3787(18) .
O8 C46 1.2247(18) .
O7 C45 1.2249(18) .
O4 C9 1.398(2) .
O4 C10 1.3795(18) .
O6 C11 1.2234(19) .
O5 C12 1.2221(19) .
O10 C43 1.219(2) .
N4 C45 1.3492(19) .
N4 C59 1.4460(18) .
O11 C40 1.424(2) .
O11 C41 1.428(3) .
N3 C46 1.3456(18) .
N3 C47 1.4437(18) .
O3 C9 1.224(2) .
N1 C12 1.354(2) .
N1 C13 1.449(2) .
O1 C3 1.428(2) .
O1 C2 1.425(2) .
N2 C11 1.353(2) .
N2 C25 1.451(2) .
O2 C8 1.429(3) .
O2 C5 1.384(3) .
C45 C46 1.526(2) .
C11 C12 1.525(2) .
C59 C60 1.411(2) .
C59 C64 1.398(2) .
C65 H65 1.0000 .
C65 C60 1.524(2) .
C65 C66 1.531(2) .
C65 C67 1.533(2) .
C13 C14 1.408(2) .
C13 C18 1.400(2) .
C60 C61 1.394(2) .
C47 C48 1.399(2) .
C47 C52 1.401(2) .
C48 C56 1.517(2) .
C48 C49 1.394(2) .
C25 C30 1.404(2) .
C25 C26 1.404(2) .
C64 C68 1.520(2) .
C64 C63 1.398(2) .
C30 C31 1.523(2) .
C30 C29 1.398(2) .
C68 H68 1.0000 .
C68 C70 1.531(2) .
C68 C69 1.536(2) .
N5 C38 1.144(3) .
C26 C27 1.394(2) .
C26 C34 1.516(2) .
C56 H56 1.0000 .
C56 C57 1.525(2) .
C56 C58 1.531(2) .
C61 H61 0.9500 .
C61 C62 1.390(2) .
C50 H50 0.9500 .
C50 C49 1.377(2) .
C50 C51 1.387(3) .
C49 H49 0.9500 .
C14 C19 1.522(2) .
C14 C15 1.394(2) .
C52 C51 1.397(2) .
C52 C53 1.523(2) .
C51 H51 0.9500 .
C18 C22 1.517(2) .
C18 C17 1.394(2) .
C31 H31 1.0000 .
C31 C32 1.528(3) .
C31 C33 1.523(3) .
C62 H62 0.9500 .
C62 C63 1.381(2) .
C19 H19 1.0000 .
C19 C21 1.534(2) .
C19 C20 1.527(3) .
C22 H22 1.0000 .
C22 C24 1.530(3) .
C22 C23 1.528(2) .
C29 H29 0.9500 .
C29 C28 1.378(3) .
C63 H63 0.9500 .
C66 H66A 0.9800 .
C66 H66B 0.9800 .
C66 H66C 0.9800 .
C67 H67A 0.9800 .
C67 H67B 0.9800 .
C67 H67C 0.9800 .
C27 H27 0.9500 .
C27 C28 1.384(3) .
C53 H53 1.0000 .
C53 C54 1.533(3) .
C53 C55 1.523(3) .
C28 H28 0.9500 .
C34 H34 1.0000 .
C34 C35 1.527(3) .
C34 C36 1.523(3) .
C17 H17 0.9500 .
C17 C16 1.383(3) .
C16 H16 0.9500 .
C16 C15 1.384(3) .
C70 H70A 0.9800 .
C70 H70B 0.9800 .
C70 H70C 0.9800 .
C57 H57A 0.9800 .
C57 H57B 0.9800 .
C57 H57C 0.9800 .
C15 H15 0.9500 .
C69 H69A 0.9800 .
C69 H69B 0.9800 .
C69 H69C 0.9800 .
C38 C37 1.447(3) .
C58 H58A 0.9800 .
C58 H58B 0.9800 .
C58 H58C 0.9800 .
C21 H21A 0.9800 .
C21 H21B 0.9800 .
C21 H21C 0.9800 .
C24 H24A 0.9800 .
C24 H24B 0.9800 .
C24 H24C 0.9800 .
C40 H40A 0.9900 .
C40 H40B 0.9900 .
C40 C39 1.489(3) .
C23 H23A 0.9800 .
C23 H23B 0.9800 .
C23 H23C 0.9800 .
C37 H37A 0.9800 .
C37 H37B 0.9800 .
C37 H37C 0.9800 .
C20 H20A 0.9800 .
C20 H20B 0.9800 .
C20 H20C 0.9800 .
C3 H3A 0.9900 .
C3 H3B 0.9900 .
C3 C4 1.498(3) .
C32 H32A 0.9800 .
C32 H32B 0.9800 .
C32 H32C 0.9800 .
C54 H54A 0.9800 .
C54 H54B 0.9800 .
C54 H54C 0.9800 .
C41 H41A 0.9900 .
C41 H41B 0.9900 .
C41 C42 1.498(3) .
C35 H35A 0.9800 .
C35 H35B 0.9800 .
C35 H35C 0.9800 .
C36 H36A 0.9800 .
C36 H36B 0.9800 .
C36 H36C 0.9800 .
C4 H4A 0.9800 .
C4 H4B 0.9800 .
C4 H4C 0.9800 .
C42 H42A 0.9800 .
C42 H42B 0.9800 .
C42 H42C 0.9800 .
C2 H2A 0.9900 .
C2 H2B 0.9900 .
C2 C1 1.496(3) .
C39 H39A 0.9800 .
C39 H39B 0.9800 .
C39 H39C 0.9800 .
C55 H55A 0.9800 .
C55 H55B 0.9800 .
C55 H55C 0.9800 .
C1 H1A 0.9800 .
C1 H1B 0.9800 .
C1 H1C 0.9800 .
C33 H33A 0.9800 .
C33 H33B 0.9800 .
C33 H33C 0.9800 .
C7 H7AA 0.9900 .
C7 H7AB 0.9900 .
C7 H7BC 0.9900 .
C7 H7BD 0.9900 .
C7 C8 1.525(4) .
C7 C6 1.429(5) .
C7 C6A 1.443(11) .
C8 H8A 0.9900 .
C8 H8B 0.9900 .
C5 H5AA 0.9900 .
C5 H5AB 0.9900 .
C5 H5BC 0.9900 .
C5 H5BD 0.9900 .
C5 C6 1.607(6) .
C5 C6A 1.592(10) .
C6 H6A 0.9900 .
C6 H6B 0.9900 .
C6A H6AA 0.9900 .
C6A H6AB 0.9900 .
